data_8104478
loop_
_publ_author_name
'Eisenmann, B.'
'Zagler, R.'
'Jaeger, J.'

_publ_section_title
;
 Crystal structure of tetrapotassium tetratellurodiarsenate(II)
;
_journal_name_full 'Zeitschrift fuer Kristallographie (149,1979-)'
_journal_page_first 259
_journal_page_last 260
_journal_volume 197
_journal_year 1991
_chemical_formula_sum 'As2 K4 Te4'
_chemical_name_systematic 'K4 As2 Te4'
_space_group_IT_number 62
_symmetry_space_group_name_Hall '-P 2ac 2n'
_symmetry_space_group_name_H-M 'P n m a'
_cell_angle_alpha 90
_cell_angle_beta 90
_cell_angle_gamma 90
_cell_formula_units_Z 4
_cell_length_a 19.981
_cell_length_b 8.29
_cell_length_c 9.081
_cell_volume 1504.199
_citation_journal_id_ASTM ZEKRDZ
_cod_data_source_file Eisenmann_ZEKRDZ_1991_1474.cif
_cod_data_source_block As2K4Te4
_cod_original_cell_volume 1504.2
_cod_database_code 8104478

loop_
_symmetry_equiv_pos_as_xyz
x,y,z
-x+1/2,-y,z+1/2
x+1/2,-y+1/2,-z+1/2
-x,y+1/2,-z
-x,-y,-z
x-1/2,y,-z-1/2
-x-1/2,y-1/2,z-1/2
x,-y-1/2,z

loop_
_atom_site_label
_atom_site_type_symbol
_atom_site_fract_x
_atom_site_fract_y
_atom_site_fract_z
_atom_site_occupancy
_atom_site_U_iso_or_equiv
K1 K+1 0.5432 0.25 0.42086 1 0.0
K3 K+1 0.71667 0.25 0.60238 1 0.0
Te2 Te-2 0.17922 0.99038 0.18104 1 0.0
Te1 Te-2 0.41795 0.99885 0.23932 1 0.0
As2 As+2 0.38722 0.25 0.57293 1 0.0
As1 As+2 0.34798 0.25 0.31442 1 0.0
K2 K+1 0.18771 0.25 0.49687 1 0.0
K4 K+1 0.44438 0.25 0.92364 1 0.0
